data_4037224
loop_
_publ_author_name
'Rathore, Vandana'
'Sattar, Moh'
'Kumar, Raushan'
'Kumar, Sangit'

_publ_section_title
;
 Synthesis of Unsymmetrical Diaryl Acetamides, Benzofurans, Benzophenones,
 and Xanthenes by Transition-Metal-Free Oxidative Cross-Coupling of
 sp<sup>3</sup> and sp<sup>2</sup> C-H Bonds.
;
_journal_issue 19
_journal_name_full 'The Journal of organic chemistry'
_journal_page_first 9206
_journal_page_last 9218
_journal_paper_doi 10.1021/acs.joc.6b01771
_journal_volume 81
_journal_year 2016
_chemical_formula_moiety 'C20 H22 Cl N2 O2'
_chemical_formula_sum 'C20 H22 Cl N2 O2'
_chemical_formula_weight 357.85
_space_group_crystal_system monoclinic
_space_group_IT_number 14
_space_group_name_Hall '-P 2ybc'
_space_group_name_H-M_alt 'P 1 21/c 1'
_symmetry_Int_Tables_number 14
_audit_creation_date 2016-02-02
_audit_creation_method
;
Olex2 1.2
(compiled 2015.01.26 svn.r3150 for OlexSys, GUI svn.r4998)
;
_cell_angle_alpha 90
_cell_angle_beta 90.684(3)
_cell_angle_gamma 90
_cell_formula_units_Z 4
_cell_length_a 8.5362(7)
_cell_length_b 16.2261(12)
_cell_length_c 14.2507(12)
_cell_measurement_reflns_used 3431
_cell_measurement_temperature 293(2)
_cell_measurement_theta_max 20.30
_cell_measurement_theta_min 2.51
_cell_volume 1973.7(3)
_computing_molecular_graphics 'Olex2 (Dolomanov et al., 2009)'
_computing_publication_material 'Olex2 (Dolomanov et al., 2009)'
_computing_structure_refinement 'olex2.refine (Bourhis et al., 2015)'
_diffrn_ambient_temperature 293(2)
_diffrn_measured_fraction_theta_full 0.9976
_diffrn_measured_fraction_theta_max 0.9976
_diffrn_measurement_device_type 'Bruker APEX-II CCD'
_diffrn_measurement_method '\f and \w scans'
_diffrn_radiation_type 'Mo K\a'
_diffrn_radiation_wavelength 0.71073
_diffrn_reflns_av_R_equivalents 0.0756
_diffrn_reflns_av_unetI/netI 0.0951
_diffrn_reflns_limit_h_max 12
_diffrn_reflns_limit_h_min -11
_diffrn_reflns_limit_k_max 22
_diffrn_reflns_limit_k_min -22
_diffrn_reflns_limit_l_max 18
_diffrn_reflns_limit_l_min -20
_diffrn_reflns_number 22894
_diffrn_reflns_theta_full 30.0899
_diffrn_reflns_theta_max 30.09
_diffrn_reflns_theta_min 2.51
_exptl_absorpt_coefficient_mu 0.208
_exptl_crystal_colour colourless
_exptl_crystal_density_diffrn 1.204
_exptl_crystal_density_method 'not measured'
_exptl_crystal_description block
_exptl_crystal_F_000 756.0
_exptl_crystal_size_max 0.3
_exptl_crystal_size_mid 0.25
_exptl_crystal_size_min 0.2
_refine_diff_density_max 0.5446
_refine_diff_density_min -0.5811
_refine_diff_density_rms 0.1244
_refine_ls_d_res_high 0.7088
_refine_ls_d_res_low 8.1130
_refine_ls_goodness_of_fit_ref 1.0964
_refine_ls_hydrogen_treatment mixed
_refine_ls_matrix_type full
_refine_ls_number_constraints 38
_refine_ls_number_parameters 256
_refine_ls_number_reflns 5790
_refine_ls_number_restraints 0
_refine_ls_restrained_S_all 1.0964
_refine_ls_R_factor_all 0.1895
_refine_ls_R_factor_gt 0.0767
_refine_ls_shift/su_max 0.0000
_refine_ls_shift/su_mean 0.0000
_refine_ls_structure_factor_coef Fsqd
_refine_ls_weighting_details 'w=1/[\s^2^(Fo^2^)+(0.0435P)^2^+1.3487P] where P=(Fo^2^+2Fc^2^)/3'
_refine_ls_weighting_scheme calc
_refine_ls_wR_factor_gt 0.1595
_refine_ls_wR_factor_ref 0.1948
_reflns_Friedel_coverage 0.0
_reflns_limit_h_max 12
_reflns_limit_h_min -11
_reflns_limit_k_max 22
_reflns_limit_k_min 0
_reflns_limit_l_max 20
_reflns_limit_l_min 0
_reflns_number_gt 2637
_reflns_number_total 5804
_reflns_threshold_expression I>=2u(I)
_cod_data_source_file jo6b01771_si_002.cif
_cod_data_source_block VR142_c
_cod_original_sg_symbol_H-M 'P 21/c'
_cod_database_code 4037224
_olex2_refinement_description
;
1. Fixed Uiso
 At 1.2 times of:
  All C(H) groups
 At 1.5 times of:
  All C(H,H,H) groups
2. Others
 Fixed Sof: O2(0.5) O3(0.5) Cl2(0.5) Cl1(0.5) N2b(0.5) N2a(0.5) H6(0.5)
 H2(0.5) H3a(0.5) H2a(0.5)
3.a Ternary CH refined with riding coordinates:
 C10(H10), C12(H12)
3.b Aromatic/amide H refined with riding coordinates:
 C3(H3), C5(H5), C20(H20), C19(H19), C18(H18), C17(H17), C16(H16), C6(H6),
 C2(H2)
3.c Idealised Me refined as rotating group:
 C13(H13a,H13b,H13c), C11(H11a,H11b,H11c), C9(H9a,H9b,H9c), C14(H14a,H14b,H14c)
;
_olex2_submission_special_instructions 'No special instructions were received'

loop_
_space_group_symop_id
_space_group_symop_operation_xyz
1 x,y,z
2 -x,y+1/2,-z+1/2
3 -x,-y,-z
4 x,-y-1/2,z-1/2

loop_
_atom_site_label
_atom_site_type_symbol
_atom_site_fract_x
_atom_site_fract_y
_atom_site_fract_z
_atom_site_U_iso_or_equiv
_atom_site_adp_type
_atom_site_occupancy
_atom_site_refinement_flags_posn
_atom_site_disorder_group
O1 O 0.7377(2) 0.20655(12) 0.67143(14) 0.0564(5) Uani 1.000000 . .
Cl2 Cl 0.1527(2) 0.48267(11) 0.56911(17) 0.0904(7) Uani 0.500000 . 1
N1 N 0.8591(2) 0.21793(13) 0.53146(15) 0.0432(5) Uani 1.000000 . .
Cl1 Cl 0.7716(3) 0.52240(12) 0.72578(17) 0.1004(8) Uani 0.500000 . 2
C8 C 0.7370(3) 0.22874(15) 0.58800(19) 0.0417(6) Uani 1.000000 . .
C7 C 0.5899(3) 0.26762(15) 0.54891(18) 0.0414(6) Uani 1.000000 . .
C4 C 0.5498(3) 0.34490(15) 0.57665(19) 0.0432(6) Uani 1.000000 . .
C15 C 0.4925(3) 0.21280(16) 0.4871(2) 0.0491(7) Uani 1.000000 . .
C5 C 0.3974(3) 0.38061(17) 0.5571(2) 0.0527(7) Uani 1.000000 . .
C10 C 0.8579(3) 0.24678(19) 0.43338(18) 0.0507(7) Uani 1.000000 . .
C12 C 1.0013(3) 0.17346(18) 0.5653(2) 0.0513(7) Uani 1.000000 . .
C1 C 0.4554(4) 0.50029(18) 0.6550(2) 0.0571(8) Uani 1.000000 . .
C3 C 0.6558(4) 0.39538(17) 0.6317(2) 0.0534(8) Uani 1.000000 . .
N2b N 0.3806(11) 0.5652(6) 0.6897(8) 0.049(2) Uani 0.500000 . 1
C6 C 0.3539(4) 0.45282(18) 0.5944(2) 0.0578(8) Uani 1.000000 . .
C2 C 0.6121(4) 0.46832(18) 0.6678(2) 0.0601(8) Uani 1.000000 . .
C16 C 0.4431(3) 0.2379(2) 0.3987(2) 0.0617(8) Uani 1.000000 . .
C20 C 0.4573(4) 0.13342(18) 0.5168(3) 0.0671(9) Uani 1.000000 . .
C13 C 1.0885(4) 0.2206(2) 0.6415(2) 0.0676(9) Uani 1.000000 . .
C11 C 0.9903(4) 0.3067(2) 0.4158(2) 0.0702(9) Uani 1.000000 . .
C9 C 0.8571(4) 0.1750(2) 0.3652(2) 0.0763(10) Uani 1.000000 . .
C14 C 0.9662(5) 0.0854(2) 0.5950(3) 0.0831(12) Uani 1.000000 . .
C17 C 0.3616(4) 0.1839(3) 0.3404(3) 0.0825(11) Uani 1.000000 . .
C19 C 0.3728(4) 0.0810(2) 0.4574(4) 0.0896(13) Uani 1.000000 . .
C18 C 0.3266(4) 0.1068(3) 0.3689(4) 0.0921(14) Uani 1.000000 . .
O2 O 0.4787(7) 0.6076(3) 0.7500(4) 0.0663(15) Uani 0.500000 . 1
O3 O 0.2937(8) 0.5910(4) 0.6937(4) 0.0754(18) Uani 0.500000 . 2
N2a N 0.4483(13) 0.5678(9) 0.7083(9) 0.066(3) Uani 0.500000 . 2
H3 H 0.7597(4) 0.37644(17) 0.6427(2) 0.0641(9) Uiso 1.000000 R .
H5 H 0.3264(3) 0.35211(17) 0.5169(2) 0.0632(9) Uiso 1.000000 R .
H20 H 0.4904(4) 0.11503(18) 0.5772(3) 0.0805(11) Uiso 1.000000 R .
H19 H 0.3469(4) 0.0270(2) 0.4779(4) 0.1075(16) Uiso 1.000000 R .
H18 H 0.2705(4) 0.0706(3) 0.3283(4) 0.1105(17) Uiso 1.000000 R .
H17 H 0.3299(4) 0.2015(3) 0.2795(3) 0.0990(14) Uiso 1.000000 R .
H16 H 0.4651(3) 0.2922(2) 0.3779(2) 0.0740(10) Uiso 1.000000 R .
H10 H 0.7577(3) 0.27761(19) 0.42315(18) 0.0609(9) Uiso 1.000000 R .
H12 H 1.0736(3) 0.16976(18) 0.5107(2) 0.0615(9) Uiso 1.000000 R .
H6 H 0.2522(4) 0.47346(18) 0.5802(2) 0.0694(10) Uiso 0.500000 R 2
H2 H 0.6864(4) 0.49972(18) 0.7027(2) 0.0721(10) Uiso 0.500000 R 1
H13a H 1.106(2) 0.2774(4) 0.6207(7) 0.1014(14) Uiso 1.000000 GR .
H13b H 1.0262(12) 0.2209(12) 0.6988(5) 0.1014(14) Uiso 1.000000 GR .
H13c H 1.1896(12) 0.1939(8) 0.6542(11) 0.1014(14) Uiso 1.000000 GR .
H11a H 0.9874(16) 0.3510(8) 0.4626(10) 0.1053(14) Uiso 1.000000 GR .
H11b H 1.0907(4) 0.2777(4) 0.4207(16) 0.1053(14) Uiso 1.000000 GR .
H11c H 0.9784(15) 0.3303(11) 0.3528(6) 0.1053(14) Uiso 1.000000 GR .
H9a H 0.9581(11) 0.1464(9) 0.3687(12) 0.1145(16) Uiso 1.000000 GR .
H9b H 0.7730(19) 0.1367(8) 0.3815(10) 0.1145(16) Uiso 1.000000 GR .
H9c H 0.840(3) 0.1956(3) 0.3013(3) 0.1145(16) Uiso 1.000000 GR .
H14a H 0.907(3) 0.0859(2) 0.6534(10) 0.1246(17) Uiso 1.000000 GR .
H14b H 0.905(3) 0.0579(5) 0.5457(8) 0.1246(17) Uiso 1.000000 GR .
H14c H 1.0648(5) 0.0555(5) 0.6052(18) 0.1246(17) Uiso 1.000000 GR .

loop_
_atom_site_aniso_label
_atom_site_aniso_U_11
_atom_site_aniso_U_22
_atom_site_aniso_U_33
_atom_site_aniso_U_12
_atom_site_aniso_U_13
_atom_site_aniso_U_23
O1 0.0658(13) 0.0570(12) 0.0465(12) 0.0020(10) 0.0112(10) 0.0094(10)
Cl2 0.0585(10) 0.0727(12) 0.1394(18) 0.0283(9) -0.0216(11) -0.0362(12)
N1 0.0415(12) 0.0511(13) 0.0369(12) 0.0053(10) 0.0012(10) 0.0001(10)
Cl1 0.0931(14) 0.0745(12) 0.1326(19) -0.0111(11) -0.0364(13) -0.0429(12)
C8 0.0493(16) 0.0336(13) 0.0423(16) -0.0029(12) 0.0046(13) 0.0004(12)
C7 0.0384(14) 0.0389(14) 0.0472(16) -0.0021(12) 0.0051(12) -0.0007(12)
C4 0.0441(15) 0.0385(14) 0.0471(16) -0.0035(12) 0.0042(13) -0.0015(12)
C15 0.0362(14) 0.0397(15) 0.072(2) 0.0034(12) 0.0070(14) -0.0137(14)
C5 0.0474(16) 0.0474(16) 0.0632(19) 0.0032(14) -0.0014(14) -0.0077(14)
C10 0.0457(16) 0.0689(19) 0.0377(15) 0.0061(14) 0.0039(12) 0.0059(14)
C12 0.0452(16) 0.0616(18) 0.0469(16) 0.0147(14) -0.0024(13) -0.0050(14)
C1 0.086(2) 0.0362(15) 0.0492(17) 0.0023(16) 0.0072(16) -0.0023(14)
C3 0.0548(18) 0.0441(16) 0.0612(19) -0.0061(14) -0.0060(15) -0.0001(14)
N2b 0.063(7) 0.029(3) 0.055(5) 0.006(5) 0.002(5) -0.007(3)
C6 0.0586(19) 0.0487(17) 0.066(2) 0.0120(15) 0.0038(16) -0.0015(15)
C2 0.077(2) 0.0453(17) 0.0574(19) -0.0127(16) -0.0090(17) -0.0060(14)
C16 0.0560(18) 0.063(2) 0.066(2) 0.0004(16) -0.0046(16) -0.0102(17)
C20 0.0542(19) 0.0433(17) 0.104(3) 0.0035(15) -0.0030(18) -0.0093(17)
C13 0.0597(19) 0.083(2) 0.060(2) 0.0037(17) -0.0127(16) -0.0027(17)
C11 0.064(2) 0.082(2) 0.065(2) -0.0032(18) 0.0146(17) 0.0121(18)
C9 0.087(3) 0.101(3) 0.0412(18) -0.005(2) -0.0010(17) -0.0100(18)
C14 0.095(3) 0.056(2) 0.098(3) 0.0259(19) -0.015(2) -0.0054(19)
C17 0.066(2) 0.099(3) 0.083(3) 0.011(2) -0.0125(19) -0.034(2)
C19 0.057(2) 0.0445(19) 0.167(4) -0.0042(16) -0.009(3) -0.028(2)
C18 0.056(2) 0.076(3) 0.144(4) 0.005(2) -0.018(2) -0.052(3)
O2 0.080(4) 0.060(3) 0.059(3) 0.003(3) -0.005(3) -0.023(2)
O3 0.087(4) 0.063(4) 0.077(4) 0.019(3) -0.010(3) -0.015(3)
N2a 0.073(7) 0.064(6) 0.061(7) 0.009(6) -0.005(6) 0.004(4)

loop_
_atom_type_symbol
_atom_type_scat_dispersion_real
_atom_type_scat_dispersion_imag
_atom_type_scat_Cromer_Mann_a1
_atom_type_scat_Cromer_Mann_a2
_atom_type_scat_Cromer_Mann_a3
_atom_type_scat_Cromer_Mann_a4
_atom_type_scat_Cromer_Mann_b1
_atom_type_scat_Cromer_Mann_b2
_atom_type_scat_Cromer_Mann_b3
_atom_type_scat_Cromer_Mann_b4
_atom_type_scat_Cromer_Mann_c
_atom_type_scat_source
_atom_type_scat_dispersion_source
H 0.00000 0.00000 0.49300 0.32291 0.14019 0.04081 10.51090 26.12570 3.14236 57.79970 0.0030380000826 'International Tables Volume C Table 6.1.1.4 (pp. 500-502)' 'Henke, Gullikson and Davis, At. Data and Nucl. Data Tables, 1993, 54, 2'
C 0.00347 0.00161 2.31000 1.02000 1.58860 0.86500 20.84390 10.20750 0.56870 51.65120 0.215599998832 'International Tables Volume C Table 6.1.1.4 (pp. 500-502)' 'Henke, Gullikson and Davis, At. Data and Nucl. Data Tables, 1993, 54, 2'
Cl 0.14873 0.16029 11.46040 7.19640 6.25560 1.64550 0.01040 1.16620 18.51940 47.77840 -9.55739974976 'International Tables Volume C Table 6.1.1.4 (pp. 500-502)' 'Henke, Gullikson and Davis, At. Data and Nucl. Data Tables, 1993, 54, 2'
O 0.01158 0.00611 3.04850 2.28680 1.54630 0.86700 13.27710 5.70110 0.32390 32.90890 0.250800013542 'International Tables Volume C Table 6.1.1.4 (pp. 500-502)' 'Henke, Gullikson and Davis, At. Data and Nucl. Data Tables, 1993, 54, 2'
N 0.00653 0.00323 12.21260 3.13220 2.01250 1.16630 0.00570 9.89330 28.99750 0.58260 -11.5290002823 'International Tables Volume C Table 6.1.1.4 (pp. 500-502)' 'Henke, Gullikson and Davis, At. Data and Nucl. Data Tables, 1993, 54, 2'

loop_
_geom_angle_atom_site_label_1
_geom_angle_atom_site_label_2
_geom_angle_atom_site_label_3
_geom_angle
C10 N1 C8 122.2(2)
C12 N1 C8 120.5(2)
C12 N1 C10 117.2(2)
N1 C8 O1 122.9(2)
C7 C8 O1 118.1(2)
C7 C8 N1 119.0(2)
C4 C7 C8 119.4(2)
C15 C7 C8 115.1(2)
C15 C7 C4 125.4(2)
C5 C4 C7 122.8(2)
C3 C4 C7 121.5(2)
C3 C4 C5 115.6(2)
C16 C15 C7 121.4(3)
C20 C15 C7 119.5(3)
C20 C15 C16 119.0(3)
C6 C5 C4 121.8(3)
H5 C5 C4 119.12(15)
H5 C5 C6 119.12(18)
C11 C10 N1 111.3(2)
C9 C10 N1 111.3(2)
C9 C10 C11 112.6(3)
H10 C10 N1 107.06(14)
H10 C10 C11 107.06(17)
H10 C10 C9 107.06(17)
C13 C12 N1 112.3(2)
C14 C12 N1 112.5(2)
C14 C12 C13 111.8(3)
H12 C12 N1 106.60(14)
H12 C12 C13 106.60(17)
H12 C12 C14 106.60(19)
C2 C1 C6 115.7(3)
C2 C3 C4 122.1(3)
H3 C3 C4 118.95(16)
H3 C3 C2 118.95(19)
C1 C6 C5 122.5(3)
C3 C2 C1 121.9(3)
C17 C16 C15 120.2(3)
H16 C16 C15 119.88(17)
H16 C16 C17 119.9(2)
C19 C20 C15 119.5(4)
H20 C20 C15 120.3(2)
H20 C20 C19 120.3(3)
H13a C13 C12 109.5
H13b C13 C12 109.5
H13b C13 H13a 109.5
H13c C13 C12 109.5
H13c C13 H13a 109.5
H13c C13 H13b 109.5
H11a C11 C10 109.5
H11b C11 C10 109.5
H11b C11 H11a 109.5
H11c C11 C10 109.5
H11c C11 H11a 109.5
H11c C11 H11b 109.5
H9a C9 C10 109.5
H9b C9 C10 109.5
H9b C9 H9a 109.5
H9c C9 C10 109.5
H9c C9 H9a 109.5
H9c C9 H9b 109.5
H14a C14 C12 109.5
H14b C14 C12 109.5
H14b C14 H14a 109.5
H14c C14 C12 109.5
H14c C14 H14a 109.5
H14c C14 H14b 109.5
C18 C17 C16 121.1(4)
H17 C17 C16 119.5(2)
H17 C17 C18 119.5(3)
C18 C19 C20 120.6(4)
H19 C19 C20 119.7(3)
H19 C19 C18 119.7(2)
C19 C18 C17 119.6(4)
H18 C18 C17 120.2(3)
H18 C18 C19 120.2(2)

loop_
_geom_bond_atom_site_label_1
_geom_bond_atom_site_label_2
_geom_bond_distance
O1 C8 1.242(3)
Cl2 C6 1.817(3)
N1 C8 1.337(3)
N1 C10 1.474(3)
N1 C12 1.488(3)
Cl1 C2 1.811(3)
C8 C7 1.506(4)
C7 C4 1.360(3)
C7 C15 1.497(4)
C4 C5 1.448(4)
C4 C3 1.445(4)
C15 C16 1.384(4)
C15 C20 1.390(4)
C5 C6 1.340(4)
C5 H5 0.9500
C10 C11 1.514(4)
C10 C9 1.516(4)
C10 H10 1.0000
C12 C13 1.516(4)
C12 C14 1.522(4)
C12 H12 1.0000
C1 N2b 1.330(12)
C1 C6 1.439(4)
C1 C2 1.444(4)
C1 N2a 1.335(15)
C3 C2 1.345(4)
C3 H3 0.9500
N2b O2 1.377(11)
C6 H6 0.9500
C2 H2 0.9500
C16 C17 1.389(4)
C16 H16 0.9500
C20 C19 1.395(5)
C20 H20 0.9500
C13 H13a 0.9800
C13 H13b 0.9800
C13 H13c 0.9800
C11 H11a 0.9800
C11 H11b 0.9800
C11 H11c 0.9800
C9 H9a 0.9800
C9 H9b 0.9800
C9 H9c 0.9800
C14 H14a 0.9800
C14 H14b 0.9800
C14 H14c 0.9800
C17 C18 1.349(6)
C17 H17 0.9500
C19 C18 1.382(6)
C19 H19 0.9500
C18 H18 0.9500
O3 N2a 1.385(11)
